data_1552781
loop_
_publ_author_name
'Racioppi, S.'
'Della Pergola, R.'
'Colombo, V.'
'Sironi, A.'
'Macchi, P.'

_publ_section_title
;
 Electron Density Analysis of Metal Clusters with Semi-Interstitial Main
 Group Atoms. Chemical Bonding in
 [Co<sub>6</sub>X(CO)<sub>16</sub>]<sup>-</sup> Species.
;
_journal_issue 22
_journal_name_full 'The journal of physical chemistry. A'
_journal_page_first 5004
_journal_page_last 5015
_journal_paper_doi 10.1021/acs.jpca.8b02690
_journal_volume 122
_journal_year 2018
_chemical_formula_sum 'C40 H20 Co6 O16 P2'
_chemical_formula_weight 1172.08
_space_group_crystal_system monoclinic
_space_group_IT_number 14
_space_group_name_Hall '-P 2ybc'
_space_group_name_H-M_alt 'P 1 21/c 1'
_atom_sites_solution_hydrogens geom
_audit_conform_dict_location ftp://ftp.iucr.org/pub/cif_core.dic
_audit_conform_dict_name cif_core.dic
_audit_conform_dict_version 2.3
_audit_creation_date '15-Feb-18 T09:34:33-00:00'
_audit_creation_method 'XD routine XDCIF'
_cell_angle_alpha 90
_cell_angle_beta 92.176(2)
_cell_angle_gamma 90
_cell_formula_units_Z 4
_cell_length_a 10.0109(4)
_cell_length_b 20.8610(8)
_cell_length_c 20.4255(8)
_cell_measurement_reflns_used 8033
_cell_measurement_temperature 100(1)
_cell_measurement_theta_max 42.7352
_cell_measurement_theta_min 2.2212
_cell_volume 4262.5(3)
_computing_molecular_graphics 'Volkov et al, (2006)'
_computing_publication_material 'Volkov et al, (2006)'
_computing_structure_refinement 'Volkov et al, (2006)'
_diffrn_ambient_temperature 100(1)
_diffrn_measured_fraction_theta_full 1
_diffrn_measured_fraction_theta_max 0.911
_diffrn_measurement_device 'three-circle diffractometer'
_diffrn_measurement_device_type Bruker-APEXII
_diffrn_measurement_method '\w and \f scans'
_diffrn_orient_matrix_UB_11 -0.029370118
_diffrn_orient_matrix_UB_12 0.043493889
_diffrn_orient_matrix_UB_13 0.014134534
_diffrn_orient_matrix_UB_21 -0.043239340
_diffrn_orient_matrix_UB_22 0.0073528872
_diffrn_orient_matrix_UB_23 -0.044287838
_diffrn_orient_matrix_UB_31 -0.085181855
_diffrn_orient_matrix_UB_32 -0.018728809
_diffrn_orient_matrix_UB_33 0.015437307
_diffrn_radiation_probe x-ray
_diffrn_radiation_type MoK\a
_diffrn_radiation_wavelength 0.71073
_diffrn_reflns_av_R_equivalents 0.0345
_diffrn_reflns_limit_h_max 15
_diffrn_reflns_limit_h_min -19
_diffrn_reflns_limit_k_max 41
_diffrn_reflns_limit_k_min -39
_diffrn_reflns_limit_l_max 39
_diffrn_reflns_limit_l_min -40
_diffrn_reflns_number 121109
_diffrn_reflns_theta_full 25.242
_diffrn_reflns_theta_max 45.294
_diffrn_reflns_theta_min 1.952
_exptl_absorpt_coefficient_mu 2.428
_exptl_absorpt_correction_T_max 0.89398
_exptl_absorpt_correction_T_min 0.79472
_exptl_absorpt_correction_type gaussian
_exptl_absorpt_process_details
;
SADABS-2004/1 - Bruker Nonius area detector scaling and absorption correction 
;
_exptl_crystal_colour black
_exptl_crystal_density_diffrn 1.826
_exptl_crystal_description Prism
_exptl_crystal_F_000 2320
_exptl_crystal_size_max 0.2
_exptl_crystal_size_mid 0.1
_exptl_crystal_size_min 0.1
_refine_diff_density_max 0.789
_refine_diff_density_min -0.647
_refine_diff_density_rms 0.112
_refine_ls_extinction_method none
_refine_ls_goodness_of_fit_ref 1.14
_refine_ls_hydrogen_treatment constr
_refine_ls_matrix_type full
_refine_ls_number_parameters 1917
_refine_ls_number_reflns 21540
_refine_ls_number_restraints 0
_refine_ls_restrained_S_all 1.002
_refine_ls_R_factor_all 0.094
_refine_ls_R_factor_gt 0.032
_refine_ls_shift/su_max 0.04223
_refine_ls_shift/su_mean 0.005
_refine_ls_structure_factor_coef Fsqd
_refine_ls_weighting_details
;    calc w2 = q/[s^2^(Fo^2^) + (0.01 P)^2^ + 0.05 P + 0.00 + 0.00 sin(th)]
     where P = (0.3333 Fo^2^ + 0.6667 Fc^2^)
           q = 1.0
;
_refine_ls_weighting_scheme calc
_refine_ls_wR_factor_gt 0.0701
_refine_ls_wR_factor_ref 0.041
_reflns_number_gt 21211
_reflns_number_total 32541
_reflns_threshold_expression 'I > 2\s(I)'
_cod_data_source_file jp8b02690_si_002.cif
_cod_data_source_block mart58
_cod_database_code 1552781

loop_
_space_group_symop_id
_space_group_symop_operation_xyz
1 +X,+Y,+Z
2 -X,1/2+Y,1/2-Z
3 -X,-Y,-Z
4 +X,1/2-Y,1/2+Z

loop_
_atom_local_axes_atom_label
_atom_local_axes_atom0
_atom_local_axes_ax1
_atom_local_axes_atom1
_atom_local_axes_atom2
_atom_local_axes_ax2
CO(1) C(1) Z CO(1) C(2) Y
CO(2) C(4) Z CO(2) C(3) Y
CO(3) C(6) Z CO(3) C(5) Y
CO(4) C(8) Z CO(4) C(7) Y
CO(5) C(10) Z CO(5) C(11) Y
CO(6) C(14) Z CO(6) C(12) Y
P(1) CO(5) Z P(1) CO(6) Y
P(2) C(41) Z P(2) C(21) Y
O(1) C(1) Z O(1) CO(1) Y
O(2) C(2) Z O(2) CO(1) Y
O(3) C(3) Z O(3) H(55) Y
O(4) C(4) Z O(4) H(26) Y
O(5) C(5) Z O(5) CO(3) Y
O(6) C(6) Z O(6) CO(3) Y
O(7) C(7) Z O(7) CO(4) Y
O(8) C(8) Z O(8) CO(4) Y
O(9) C(9) Z O(9) CO(5) Y
O(10) C(10) Z O(10) CO(5) Y
O(11) C(11) Z O(11) CO(5) Y
O(12) C(12) Z O(12) CO(6) Y
O(13) C(13) Z O(13) CO(6) Y
O(14) C(14) Z O(14) CO(6) Y
O(15) C(15) Z O(15) CO(1) Y
O(16) C(16) Z O(16) H(25) Y
C(1) O(1) Z C(1) CO(1) Y
C(2) O(2) Z C(2) CO(1) Y
C(3) O(3) Z C(3) CO(2) Y
C(4) O(4) Z C(4) CO(2) Y
C(5) O(5) Z C(5) CO(3) Y
C(6) O(6) Z C(6) CO(3) Y
C(7) O(7) Z C(7) CO(4) Y
C(8) O(8) Z C(8) CO(4) Y
C(9) O(9) Z C(9) CO(5) Y
C(10) O(10) Z C(10) CO(5) Y
C(11) O(11) Z C(11) CO(5) Y
C(12) O(12) Z C(12) CO(6) Y
C(13) O(13) Z C(13) CO(6) Y
C(14) O(14) Z C(14) CO(6) Y
C(15) O(15) Z C(15) CO(4) Y
C(16) O(16) Z C(16) CO(3) Y
C(51) C(56) Z C(51) C(52) Y
C(52) H(52) Z C(52) C(53) Y
C(53) H(53) Z C(53) C(54) Y
C(54) H(54) Z C(54) C(53) Y
C(55) H(55) Z C(55) C(56) Y
C(56) H(56) Z C(56) C(55) Y
C(21) C(22) Z C(21) C(26) Y
C(22) H(22) Z C(22) C(23) Y
C(23) H(23) Z C(23) C(24) Y
C(24) H(24) Z C(24) C(25) Y
C(25) H(25) Z C(25) C(24) Y
C(26) H(26) Z C(26) C(25) Y
C(31) C(32) Z C(31) C(36) Y
C(32) H(32) Z C(32) C(31) Y
C(33) H(33) Z C(33) C(34) Y
C(34) H(34) Z C(34) C(33) Y
C(35) H(35) Z C(35) C(36) Y
C(36) H(36) Z C(36) C(35) Y
C(41) C(42) Z C(41) C(46) Y
C(42) H(42) Z C(42) C(43) Y
C(43) H(43) Z C(43) C(44) Y
C(44) H(44) Z C(44) C(43) Y
C(45) H(45) Z C(45) C(46) Y
C(46) H(46) Z C(46) C(45) Y
H(52) C(52) Z H(52) C(53) Y
H(53) C(53) Z H(53) C(54) Y
H(54) C(54) Z H(54) C(53) Y
H(55) C(55) Z H(55) C(56) Y
H(56) C(56) Z H(56) C(55) Y
H(22) C(22) Z H(22) C(23) Y
H(23) C(23) Z H(23) C(24) Y
H(24) C(24) Z H(24) C(25) Y
H(25) C(25) Z H(25) C(24) Y
H(26) C(26) Z H(26) C(25) Y
H(32) C(32) Z H(32) C(31) Y
H(33) C(33) Z H(33) C(34) Y
H(34) C(34) Z H(34) C(33) Y
H(35) C(35) Z H(35) C(36) Y
H(36) C(36) Z H(36) C(35) Y
H(42) C(42) Z H(42) C(43) Y
H(43) C(43) Z H(43) C(44) Y
H(44) C(44) Z H(44) C(43) Y
H(45) C(45) Z H(45) C(46) Y
H(46) C(46) Z H(46) C(45) Y

loop_
_atom_rho_multipole_atom_label
_atom_rho_multipole_coeff_Pv
_atom_rho_multipole_coeff_P00
_atom_rho_multipole_coeff_P11
_atom_rho_multipole_coeff_P1-1
_atom_rho_multipole_coeff_P10
_atom_rho_multipole_coeff_P20
_atom_rho_multipole_coeff_P21
_atom_rho_multipole_coeff_P2-1
_atom_rho_multipole_coeff_P22
_atom_rho_multipole_coeff_P2-2
_atom_rho_multipole_coeff_P30
_atom_rho_multipole_coeff_P31
_atom_rho_multipole_coeff_P3-1
_atom_rho_multipole_coeff_P32
_atom_rho_multipole_coeff_P3-2
_atom_rho_multipole_coeff_P33
_atom_rho_multipole_coeff_P3-3
_atom_rho_multipole_coeff_P40
_atom_rho_multipole_coeff_P41
_atom_rho_multipole_coeff_P4-1
_atom_rho_multipole_coeff_P42
_atom_rho_multipole_coeff_P4-2
_atom_rho_multipole_coeff_P43
_atom_rho_multipole_coeff_P4-3
_atom_rho_multipole_coeff_P44
_atom_rho_multipole_coeff_P4-4
_atom_rho_multipole_kappa
_atom_rho_multipole_kappa_prime0
_atom_rho_multipole_kappa_prime1
_atom_rho_multipole_kappa_prime2
_atom_rho_multipole_kappa_prime3
_atom_rho_multipole_kappa_prime4
Co(1) 6.47(5) 0 -0.27(14) 0.31(12) 0.25(11) 0.54(16) -1.32(14) 0.05(14) -1.42(15) 0.25(17) 0.02(6) 0.22(7) -0.01(5) 0.02(7) 0.08(6) 0.06(7) 0.08(7) -0.14(11) -0.06(11) -0.01(8) -0.02(10) 0.07(10) -0.39(11) 0.11(10) -0.39(11) 0.18(11) 1.059(5) 1.059(5) 1.059(5) 1.059(5) 1.059(5) 1.059(5)
Co(2) 6.47(5) 0 -0.42(13) 0.03(13) 0.67(14) -1.18(15) 1.98(12) 0.64(16) 0.02(16) -0.10(16) 0.03(8) -0.11(7) 0.05(8) 0.05(7) 0.08(8) -0.04(6) -0.06(6) -0.02(13) 0.32(12) -0.06(12) -0.26(12) -0.27(12) 0.24(11) 0.31(11) 0.02(9) -0.22(9) 1.059(5) 1.059(5) 1.059(5) 1.059(5) 1.059(5) 1.059(5)
Co(3) 6.50(5) 0 0.20(12) 0.21(14) 0.08(14) -0.69(19) -1.19(16) -1.26(14) 0.67(16) -0.99(16) -0.28(8) -0.04(7) 0.09(8) -0.05(7) -0.02(7) 0.04(7) -0.03(7) 0.16(14) -0.09(12) 0.09(13) 0.11(12) -0.41(12) 0.57(11) -0.04(11) -0.20(10) 0.30(10) 1.059(5) 1.059(5) 1.059(5) 1.059(5) 1.059(5) 1.059(5)
Co(4) 6.47(5) 0 0.11(11) -0.49(13) -0.18(13) 0.79(16) 1.14(14) -0.19(16) -1.54(13) 0.60(14) 0.04(7) 0.03(7) -0.03(6) -0.07(7) 0.05(7) 0.12(7) -0.01(7) -0.04(11) -0.15(11) 0.13(9) 0.04(11) -0.06(11) 0.17(11) -0.29(11) -0.20(11) -0.16(11) 1.059(5) 1.059(5) 1.059(5) 1.059(5) 1.059(5) 1.059(5)
Co(5) 6.41(5) 0 -0.16(13) -0.25(13) -0.06(12) 1.27(15) 0.25(16) -0.02(16) 0.13(17) 1.69(13) -0.04(6) 0.10(6) -0.05(6) 0.08(7) 0.01(6) 0.04(7) 0.16(7) -0.19(10) -0.05(10) 0.09(10) -0.05(11) -0.29(10) 0.03(11) -0.24(11) 0.26(12) -0.20(12) 1.059(5) 1.059(5) 1.059(5) 1.059(5) 1.059(5) 1.059(5)
Co(6) 6.39(5) 0 -0.44(12) -1.00(16) -0.81(16) 0.18(18) -0.25(18) -1.21(16) 1.14(15) -0.99(14) 0.07(8) -0.05(7) -0.02(9) 0.11(8) -0.10(7) 0.16(7) 0.06(7) 0.08(14) 0.10(11) -0.01(14) -0.06(13) -0.07(12) 0.07(12) -0.03(12) -0.23(10) 0.32(10) 1.059(5) 1.059(5) 1.059(5) 1.059(5) 1.059(5) 1.059(5)
P(1) 5.92(11) 0 -0.03(5) -0.20(5) -0.16(5) 0.38(7) -0.14(5) -0.10(5) -0.11(5) -0.06(5) 0.19(5) 0.04(4) 0.17(5) 0.03(4) 0.08(5) -0.02(4) -0.24(5) 0.05(5) 0.05(5) -0.03(5) -0.10(5) -0.03(5) -0.11(5) 0.12(5) 0.02(4) 0.03(4) 0.910(8) 0.67(4) 0.67(4) 0.67(4) 0.67(4) 0.67(4)
P(2) 5.3(3) 0 -0.07(10) 0.01(10) -0.02(10) 0.08(9) 0.00(7) -0.01(7) 0.11(8) 0.04(7) 0.92(11) -0.06(7) -0.01(7) 0.02(6) -0.02(6) -0.03(7) -0.62(9) 0.26(7) -0.09(6) -0.03(6) -0.08(6) -0.03(6) 0.06(6) 0.32(7) 0.10(6) -0.04(6) 0.926(13) 0.71(2) 0.71(2) 0.71(2) 0.71(2) 0.71(2)
O(1) 6.01(9) 0 0.04(4) -0.01(5) 0.09(4) 0.19(4) 0.00(4) 0.00(5) 0.02(5) -0.08(5) 0.03(3) -0.02(2) 0.00(3) 0.00(3) -0.03(3) -0.03(3) -0.04(3) 0 0 0 0 0 0 0 0 0 0.988(4) 0.988(4) 0.988(4) 0.988(4) 0.988(4) 0.988(4)
O(2) 5.96(9) 0 0.03(4) -0.01(4) 0.00(5) 0.13(5) 0.02(4) -0.01(4) 0.05(4) 0.01(4) 0.03(3) 0.03(2) 0.03(2) 0.03(2) -0.01(3) 0.02(2) -0.05(2) 0 0 0 0 0 0 0 0 0 0.988(4) 0.988(4) 0.988(4) 0.988(4) 0.988(4) 0.988(4)
O(3) 5.95(9) 0 -0.04(5) 0.04(5) 0.07(5) 0.15(5) -0.02(4) 0.01(5) 0.01(5) 0.04(5) 0.00(3) 0.02(2) -0.04(2) -0.01(3) 0.00(3) 0.05(3) 0.04(3) 0 0 0 0 0 0 0 0 0 0.988(4) 0.988(4) 0.988(4) 0.988(4) 0.988(4) 0.988(4)
O(4) 5.92(10) 0 0.01(6) -0.13(5) 0.05(5) 0.15(6) -0.01(6) 0.07(5) -0.01(6) -0.01(6) 0.04(3) 0.02(3) 0.07(3) 0.01(3) 0.07(3) 0.12(3) -0.05(3) 0 0 0 0 0 0 0 0 0 0.988(4) 0.988(4) 0.988(4) 0.988(4) 0.988(4) 0.988(4)
O(5) 5.99(10) 0 0.01(5) -0.16(6) 0.11(5) 0.20(5) 0.03(5) 0.01(6) 0.09(6) 0.07(6) -0.02(3) -0.01(3) 0.08(3) 0.00(3) 0.03(3) 0.00(3) 0.01(3) 0 0 0 0 0 0 0 0 0 0.988(4) 0.988(4) 0.988(4) 0.988(4) 0.988(4) 0.988(4)
O(6) 6.04(10) 0 -0.01(5) -0.07(5) 0.11(5) 0.20(5) -0.02(5) -0.01(5) 0.01(5) 0.00(6) 0.06(3) 0.01(3) -0.04(3) -0.02(3) 0.04(3) -0.01(3) -0.02(3) 0 0 0 0 0 0 0 0 0 0.988(4) 0.988(4) 0.988(4) 0.988(4) 0.988(4) 0.988(4)
O(7) 6.01(9) 0 0.09(5) -0.01(4) 0.07(5) 0.13(5) -0.05(5) -0.04(4) -0.08(5) 0.00(5) 0.03(3) 0.01(3) 0.03(2) -0.02(3) 0.01(3) 0.01(2) 0.05(2) 0 0 0 0 0 0 0 0 0 0.988(4) 0.988(4) 0.988(4) 0.988(4) 0.988(4) 0.988(4)
O(8) 5.99(9) 0 -0.09(4) 0.11(5) 0.08(4) 0.19(5) -0.02(4) 0.04(5) 0.05(5) -0.04(5) 0.05(3) 0.01(2) 0.01(3) 0.00(3) -0.02(3) 0.06(2) -0.04(2) 0 0 0 0 0 0 0 0 0 0.988(4) 0.988(4) 0.988(4) 0.988(4) 0.988(4) 0.988(4)
O(9) 6.04(9) 0 -0.08(4) 0.00(4) 0.07(4) 0.24(4) -0.01(4) -0.03(4) -0.03(4) -0.01(4) 0.07(3) 0.04(2) 0.00(2) 0.05(2) 0.00(2) 0.02(2) -0.01(2) 0 0 0 0 0 0 0 0 0 0.988(4) 0.988(4) 0.988(4) 0.988(4) 0.988(4) 0.988(4)
O(10) 5.97(10) 0 0.04(5) 0.15(5) 0.07(5) 0.11(5) 0.07(5) 0.00(5) 0.01(5) 0.04(5) 0.02(3) 0.03(3) -0.02(3) -0.02(3) 0.02(3) 0.04(3) -0.05(3) 0 0 0 0 0 0 0 0 0 0.988(4) 0.988(4) 0.988(4) 0.988(4) 0.988(4) 0.988(4)
O(11) 6.05(9) 0 0.02(5) 0.01(5) 0.08(5) 0.09(5) -0.04(5) 0.00(5) -0.01(5) -0.11(5) 0.01(3) -0.03(2) -0.07(3) 0.00(3) 0.01(3) -0.04(3) -0.02(3) 0 0 0 0 0 0 0 0 0 0.988(4) 0.988(4) 0.988(4) 0.988(4) 0.988(4) 0.988(4)
O(12) 6.09(11) 0 -0.09(5) -0.08(7) 0.15(6) 0.15(7) 0.04(5) -0.11(7) 0.05(6) 0.08(7) 0.02(4) 0.04(3) 0.02(3) -0.08(3) 0.00(3) 0.19(3) -0.06(3) 0 0 0 0 0 0 0 0 0 0.988(4) 0.988(4) 0.988(4) 0.988(4) 0.988(4) 0.988(4)
O(13) 6.13(9) 0 -0.14(5) -0.11(5) 0.15(5) 0.20(5) -0.09(5) -0.07(5) -0.04(5) -0.01(5) 0.05(3) -0.02(3) 0.03(2) 0.01(3) 0.03(3) 0.01(3) -0.06(3) 0 0 0 0 0 0 0 0 0 0.988(4) 0.988(4) 0.988(4) 0.988(4) 0.988(4) 0.988(4)
O(14) 6.10(10) 0 -0.06(6) -0.02(4) 0.04(5) 0.18(5) -0.06(6) 0.09(5) -0.11(5) 0.05(5) 0.01(3) 0.06(3) -0.01(2) -0.05(3) -0.02(3) -0.02(3) 0.01(3) 0 0 0 0 0 0 0 0 0 0.988(4) 0.988(4) 0.988(4) 0.988(4) 0.988(4) 0.988(4)
O(15) 6.02(8) 0 -0.04(5) 0.01(4) 0.04(4) 0.22(4) 0.07(5) 0.00(4) -0.07(4) 0.00(5) -0.02(3) 0.07(3) -0.05(2) 0.02(2) -0.02(2) -0.04(3) 0.01(3) 0 0 0 0 0 0 0 0 0 0.988(4) 0.988(4) 0.988(4) 0.988(4) 0.988(4) 0.988(4)
O(16) 5.96(8) 0 -0.01(4) 0.07(4) 0.06(4) 0.16(4) 0.05(4) -0.01(4) -0.13(5) 0.12(4) -0.01(3) 0.00(2) 0.00(2) 0.00(3) -0.02(2) 0.05(3) 0.04(3) 0 0 0 0 0 0 0 0 0 0.988(4) 0.988(4) 0.988(4) 0.988(4) 0.988(4) 0.988(4)
C(1) 4.12(8) 0 -0.03(3) 0.00(4) -0.13(7) 0.57(6) -0.03(4) -0.06(4) -0.03(3) -0.04(3) 0.04(6) -0.01(4) -0.04(5) 0.01(4) 0.00(4) 0.02(3) -0.06(3) 0 0 0 0 0 0 0 0 0 0.971(4) 0.731(11) 0.731(11) 0.731(11) 0.731(11) 0.731(11)
C(2) 4.32(8) 0 0.01(3) -0.01(3) -0.03(7) 0.64(6) -0.01(4) -0.03(4) 0.01(3) 0.05(3) 0.09(6) 0.01(5) 0.05(5) -0.01(4) 0.03(4) -0.02(3) 0.03(3) 0 0 0 0 0 0 0 0 0 0.971(4) 0.731(11) 0.731(11) 0.731(11) 0.731(11) 0.731(11)
C(3) 4.21(8) 0 0.00(3) -0.04(3) -0.06(7) 0.59(6) 0.00(4) -0.05(4) -0.01(3) -0.04(3) 0.13(6) -0.06(5) 0.00(5) 0.05(4) 0.06(4) 0.03(3) 0.01(3) 0 0 0 0 0 0 0 0 0 0.971(4) 0.731(11) 0.731(11) 0.731(11) 0.731(11) 0.731(11)
C(4) 4.23(9) 0 -0.01(4) -0.04(4) -0.07(8) 0.60(6) 0.02(4) -0.03(4) -0.04(3) 0.00(3) 0.06(6) 0.05(5) 0.03(5) 0.03(4) 0.03(4) -0.04(3) -0.01(3) 0 0 0 0 0 0 0 0 0 0.971(4) 0.731(11) 0.731(11) 0.731(11) 0.731(11) 0.731(11)
C(5) 4.26(8) 0 0.02(3) 0.00(4) -0.09(7) 0.53(6) -0.03(4) -0.02(4) -0.04(3) -0.01(3) 0.05(6) 0.00(5) 0.00(5) -0.05(4) 0.06(4) 0.00(3) 0.01(3) 0 0 0 0 0 0 0 0 0 0.971(4) 0.731(11) 0.731(11) 0.731(11) 0.731(11) 0.731(11)
C(6) 4.21(8) 0 0.02(3) 0.03(4) -0.07(7) 0.47(6) 0.00(4) 0.05(4) -0.01(3) 0.00(3) 0.09(6) 0.02(5) 0.06(5) -0.05(4) 0.05(4) -0.01(3) 0.03(3) 0 0 0 0 0 0 0 0 0 0.971(4) 0.731(11) 0.731(11) 0.731(11) 0.731(11) 0.731(11)
C(7) 4.22(8) 0 0.01(3) -0.03(3) -0.02(7) 0.57(6) -0.01(4) -0.01(4) 0.00(3) -0.03(3) 0.07(6) 0.04(5) 0.00(5) 0.05(4) 0.03(4) 0.06(3) -0.03(3) 0 0 0 0 0 0 0 0 0 0.971(4) 0.731(11) 0.731(11) 0.731(11) 0.731(11) 0.731(11)
C(8) 4.24(8) 0 0.05(3) 0.00(3) -0.06(7) 0.55(6) -0.04(4) 0.01(4) -0.02(3) 0.03(3) 0.09(6) 0.01(5) 0.00(5) -0.02(4) 0.03(4) -0.05(3) -0.06(3) 0 0 0 0 0 0 0 0 0 0.971(4) 0.731(11) 0.731(11) 0.731(11) 0.731(11) 0.731(11)
C(9) 4.17(8) 0 0.04(3) 0.05(3) -0.08(6) 0.53(6) 0.00(4) -0.04(4) -0.03(3) 0.04(3) 0.01(6) 0.00(5) 0.00(5) -0.02(4) 0.02(4) -0.03(3) 0.03(3) 0 0 0 0 0 0 0 0 0 0.971(4) 0.731(11) 0.731(11) 0.731(11) 0.731(11) 0.731(11)
C(10) 4.32(8) 0 0.01(3) -0.04(4) -0.03(7) 0.60(6) 0.08(4) 0.00(4) 0.02(3) -0.01(3) 0.09(6) 0.03(5) -0.07(5) 0.04(4) 0.04(4) 0.02(3) -0.04(3) 0 0 0 0 0 0 0 0 0 0.971(4) 0.731(11) 0.731(11) 0.731(11) 0.731(11) 0.731(11)
C(11) 4.28(8) 0 -0.02(3) 0.02(3) -0.05(7) 0.50(6) 0.03(4) -0.01(4) -0.01(3) -0.01(3) 0.03(6) 0.03(5) -0.02(5) 0.01(4) -0.06(4) 0.02(3) -0.04(3) 0 0 0 0 0 0 0 0 0 0.971(4) 0.731(11) 0.731(11) 0.731(11) 0.731(11) 0.731(11)
C(12) 4.12(9) 0 0.05(4) -0.01(4) -0.17(8) 0.39(7) 0.00(4) -0.01(5) 0.00(3) 0.04(3) -0.03(7) 0.04(5) 0.06(6) 0.02(4) -0.01(4) -0.02(3) -0.02(4) 0 0 0 0 0 0 0 0 0 0.971(4) 0.731(11) 0.731(11) 0.731(11) 0.731(11) 0.731(11)
C(13) 4.16(8) 0 0.01(3) 0.02(3) -0.15(7) 0.44(6) -0.05(4) 0.00(4) -0.01(3) 0.00(3) 0.05(6) -0.09(5) 0.02(5) -0.05(4) 0.01(4) -0.05(3) -0.01(3) 0 0 0 0 0 0 0 0 0 0.971(4) 0.731(11) 0.731(11) 0.731(11) 0.731(11) 0.731(11)
C(14) 4.26(9) 0 0.04(4) -0.02(3) -0.10(7) 0.46(6) -0.02(4) -0.01(4) 0.01(3) 0.02(3) -0.04(6) 0.03(5) -0.02(5) 0.08(4) -0.06(4) 0.01(3) -0.01(3) 0 0 0 0 0 0 0 0 0 0.971(4) 0.731(11) 0.731(11) 0.731(11) 0.731(11) 0.731(11)
C(15) 4.15(7) 0 -0.03(3) -0.02(3) -0.01(6) 0.44(6) -0.06(4) -0.03(4) -0.16(3) 0.01(3) 0.28(5) -0.10(5) -0.07(5) 0.26(4) -0.04(4) -0.06(3) 0.00(3) 0 0 0 0 0 0 0 0 0 0.971(4) 0.731(11) 0.731(11) 0.731(11) 0.731(11) 0.731(11)
C(16) 4.20(7) 0 0.00(3) 0.01(3) -0.04(6) 0.46(6) 0.00(4) 0.01(4) -0.16(3) 0.07(3) 0.33(5) -0.01(5) 0.03(5) 0.31(4) -0.07(4) -0.01(3) -0.01(3) 0 0 0 0 0 0 0 0 0 0.971(4) 0.731(11) 0.731(11) 0.731(11) 0.731(11) 0.731(11)
C(51) 3.96(12) 0 0.00(4) 0.12(7) -0.12(7) 0.13(6) -0.01(4) -0.06(6) -0.22(4) -0.02(4) 0.25(5) -0.01(4) -0.10(7) 0.25(4) 0.09(5) 0.04(4) -0.01(4) 0 0 0 0 0 0 0 0 0 0.962(4) 0.837(10) 0.837(10) 0.837(10) 0.837(10) 0.837(10)
C(52) 4.16(11) 0 -0.01(4) 0.11(7) 0.07(8) 0.09(6) 0.00(4) -0.11(6) -0.24(5) 0.09(5) 0.40(5) 0.01(3) 0.03(5) 0.23(4) -0.02(4) -0.01(4) 0.00(4) 0 0 0 0 0 0 0 0 0 0.962(4) 0.837(10) 0.837(10) 0.837(10) 0.837(10) 0.837(10)
C(53) 3.97(12) 0 0.01(5) 0.10(9) 0.00(9) 0.07(7) -0.01(4) -0.02(7) -0.29(5) 0.05(6) 0.28(6) 0.04(4) -0.09(6) 0.18(5) -0.10(5) -0.01(5) -0.02(5) 0 0 0 0 0 0 0 0 0 0.962(4) 0.837(10) 0.837(10) 0.837(10) 0.837(10) 0.837(10)
C(54) 3.92(13) 0 -0.02(5) 0.04(11) -0.07(8) 0.22(7) -0.04(4) -0.02(8) -0.19(6) -0.07(6) 0.34(6) 0.02(4) -0.02(7) 0.21(5) 0.00(5) 0.09(5) 0.00(5) 0 0 0 0 0 0 0 0 0 0.962(4) 0.837(10) 0.837(10) 0.837(10) 0.837(10) 0.837(10)
C(55) 4.06(13) 0 0.03(5) -0.06(9) -0.25(9) 0.15(7) -0.02(4) -0.04(8) -0.25(6) 0.00(6) 0.32(6) -0.02(4) 0.01(6) 0.26(5) -0.01(5) -0.04(5) -0.02(5) 0 0 0 0 0 0 0 0 0 0.962(4) 0.837(10) 0.837(10) 0.837(10) 0.837(10) 0.837(10)
C(56) 4.09(11) 0 -0.02(4) -0.08(7) -0.14(8) 0.07(6) 0.01(4) 0.12(6) -0.29(5) -0.01(5) 0.22(5) -0.02(3) -0.09(5) 0.22(4) -0.04(4) 0.00(4) 0.03(4) 0 0 0 0 0 0 0 0 0 0.962(4) 0.837(10) 0.837(10) 0.837(10) 0.837(10) 0.837(10)
C(21) 3.77(11) 0 0.01(4) 0.04(7) 0.05(6) 0.14(5) 0.01(4) -0.01(5) -0.12(4) 0.02(4) 0.28(5) 0.03(4) 0.06(6) 0.17(4) -0.01(4) -0.01(4) -0.05(4) 0 0 0 0 0 0 0 0 0 0.962(4) 0.837(10) 0.837(10) 0.837(10) 0.837(10) 0.837(10)
C(22) 4.05(11) 0 0.01(4) -0.05(6) 0.05(7) 0.15(6) -0.04(3) -0.01(5) -0.29(4) 0.02(4) 0.29(5) 0.04(3) 0.02(5) 0.20(4) -0.03(4) 0.02(4) 0.02(4) 0 0 0 0 0 0 0 0 0 0.962(4) 0.837(10) 0.837(10) 0.837(10) 0.837(10) 0.837(10)
C(23) 4.15(12) 0 -0.02(5) 0.05(8) -0.09(7) 0.12(6) 0.05(4) -0.02(6) -0.31(5) -0.06(5) 0.41(5) -0.01(4) 0.01(5) 0.29(4) -0.01(5) -0.04(5) -0.03(5) 0 0 0 0 0 0 0 0 0 0.962(4) 0.837(10) 0.837(10) 0.837(10) 0.837(10) 0.837(10)
C(24) 4.01(12) 0 0.04(4) 0.18(8) -0.05(7) 0.14(6) -0.01(3) 0.01(6) -0.30(5) -0.04(5) 0.26(5) 0.01(3) -0.03(5) 0.16(4) 0.08(5) -0.07(5) -0.07(5) 0 0 0 0 0 0 0 0 0 0.962(4) 0.837(10) 0.837(10) 0.837(10) 0.837(10) 0.837(10)
C(25) 4.04(11) 0 -0.06(4) -0.09(7) -0.06(8) 0.14(6) 0.02(3) 0.05(6) -0.19(5) 0.00(4) 0.40(5) -0.05(3) -0.05(5) 0.15(4) 0.03(4) 0.03(4) 0.05(4) 0 0 0 0 0 0 0 0 0 0.962(4) 0.837(10) 0.837(10) 0.837(10) 0.837(10) 0.837(10)
C(26) 3.99(10) 0 0.01(4) -0.05(7) -0.02(7) 0.15(6) -0.02(3) 0.05(6) -0.26(4) 0.04(4) 0.35(5) 0.04(3) -0.04(5) 0.23(4) 0.02(4) -0.01(4) 0.00(4) 0 0 0 0 0 0 0 0 0 0.962(4) 0.837(10) 0.837(10) 0.837(10) 0.837(10) 0.837(10)
C(31) 3.87(11) 0 0.02(4) 0.07(6) 0.06(7) 0.15(5) 0.01(4) 0.00(5) -0.12(4) -0.04(4) 0.25(5) -0.01(4) -0.05(6) 0.20(4) -0.09(4) -0.03(3) -0.05(4) 0 0 0 0 0 0 0 0 0 0.962(4) 0.837(10) 0.837(10) 0.837(10) 0.837(10) 0.837(10)
C(32) 4.21(11) 0 -0.06(4) -0.04(7) 0.02(7) 0.16(6) -0.06(3) 0.01(6) -0.22(4) 0.07(4) 0.35(5) -0.05(3) 0.03(5) 0.24(4) 0.07(4) -0.01(4) 0.00(4) 0 0 0 0 0 0 0 0 0 0.962(4) 0.837(10) 0.837(10) 0.837(10) 0.837(10) 0.837(10)
C(33) 4.04(11) 0 0.08(4) -0.01(7) -0.06(8) 0.07(6) 0.01(4) 0.03(6) -0.23(5) 0.03(5) 0.30(5) -0.04(3) -0.05(5) 0.22(4) 0.03(4) 0.03(4) -0.02(4) 0 0 0 0 0 0 0 0 0 0.962(4) 0.837(10) 0.837(10) 0.837(10) 0.837(10) 0.837(10)
C(34) 3.86(12) 0 -0.02(5) 0.17(9) -0.03(7) 0.14(6) 0.03(4) -0.09(7) -0.26(5) 0.03(5) 0.29(5) -0.03(3) 0.02(6) 0.16(4) -0.06(5) 0.02(5) -0.04(5) 0 0 0 0 0 0 0 0 0 0.962(4) 0.837(10) 0.837(10) 0.837(10) 0.837(10) 0.837(10)
C(35) 4.00(12) 0 0.03(5) -0.24(8) -0.18(8) 0.01(6) -0.01(4) 0.08(7) -0.25(5) 0.02(6) 0.33(5) 0.03(4) -0.03(5) 0.27(4) -0.08(5) -0.06(5) 0.04(5) 0 0 0 0 0 0 0 0 0 0.962(4) 0.837(10) 0.837(10) 0.837(10) 0.837(10) 0.837(10)
C(36) 4.08(11) 0 0.03(4) 0.04(7) -0.20(8) 0.05(6) -0.10(4) -0.02(6) -0.27(5) 0.00(4) 0.29(5) -0.05(3) 0.03(5) 0.28(4) -0.01(4) 0.01(4) -0.02(4) 0 0 0 0 0 0 0 0 0 0.962(4) 0.837(10) 0.837(10) 0.837(10) 0.837(10) 0.837(10)
C(41) 3.75(12) 0 0.00(4) 0.07(7) 0.05(7) 0.19(6) -0.01(4) -0.07(5) -0.14(4) 0.04(4) 0.31(5) -0.04(4) -0.01(6) 0.19(4) 0.00(4) 0.00(4) -0.06(4) 0 0 0 0 0 0 0 0 0 0.962(4) 0.837(10) 0.837(10) 0.837(10) 0.837(10) 0.837(10)
C(42) 4.09(11) 0 -0.04(4) 0.00(8) 0.09(8) 0.19(6) 0.02(3) 0.03(6) -0.22(5) -0.08(5) 0.31(5) -0.02(3) -0.01(5) 0.25(4) -0.04(4) 0.01(4) 0.04(4) 0 0 0 0 0 0 0 0 0 0.962(4) 0.837(10) 0.837(10) 0.837(10) 0.837(10) 0.837(10)
C(43) 4.04(12) 0 0.05(5) -0.08(8) -0.07(8) 0.11(6) 0.02(4) -0.06(7) -0.26(5) -0.02(5) 0.29(5) 0.02(4) 0.03(5) 0.24(4) 0.07(5) 0.00(5) -0.05(5) 0 0 0 0 0 0 0 0 0 0.962(4) 0.837(10) 0.837(10) 0.837(10) 0.837(10) 0.837(10)
C(44) 3.97(11) 0 0.03(4) 0.13(8) -0.11(7) 0.15(6) 0.00(3) -0.02(7) -0.23(5) 0.00(5) 0.37(5) -0.05(3) -0.08(5) 0.22(4) -0.01(4) -0.02(4) -0.02(4) 0 0 0 0 0 0 0 0 0 0.962(4) 0.837(10) 0.837(10) 0.837(10) 0.837(10) 0.837(10)
C(45) 3.99(11) 0 0.00(4) -0.11(8) -0.10(7) 0.09(6) -0.01(3) 0.00(6) -0.26(5) -0.02(4) 0.27(5) 0.00(3) 0.03(5) 0.22(4) 0.01(4) -0.02(4) 0.06(4) 0 0 0 0 0 0 0 0 0 0.962(4) 0.837(10) 0.837(10) 0.837(10) 0.837(10) 0.837(10)
C(46) 4.13(11) 0 0.06(4) 0.03(7) -0.07(7) 0.09(6) -0.06(3) 0.02(6) -0.28(4) -0.01(4) 0.34(5) 0.00(3) -0.01(5) 0.27(4) 0.03(4) 0.01(4) -0.03(4) 0 0 0 0 0 0 0 0 0 0.962(4) 0.837(10) 0.837(10) 0.837(10) 0.837(10) 0.837(10)
H(52) 0.91(11) 0 0 0 0.17(6) 0 0 0 0 0 0 0 0 0 0 0 0 0 0 0 0 0 0 0 0 0 1.2 1.2 1.2 1.2 1.2 1.2
H(53) 0.90(12) 0 0 0 0.20(6) 0 0 0 0 0 0 0 0 0 0 0 0 0 0 0 0 0 0 0 0 0 1.2 1.2 1.2 1.2 1.2 1.2
H(54) 0.91(11) 0 0 0 0.22(6) 0 0 0 0 0 0 0 0 0 0 0 0 0 0 0 0 0 0 0 0 0 1.2 1.2 1.2 1.2 1.2 1.2
H(55) 1.03(12) 0 0 0 0.27(7) 0 0 0 0 0 0 0 0 0 0 0 0 0 0 0 0 0 0 0 0 0 1.2 1.2 1.2 1.2 1.2 1.2
H(56) 1.02(11) 0 0 0 0.23(5) 0 0 0 0 0 0 0 0 0 0 0 0 0 0 0 0 0 0 0 0 0 1.2 1.2 1.2 1.2 1.2 1.2
H(22) 0.73(9) 0 0 0 0.11(4) 0 0 0 0 0 0 0 0 0 0 0 0 0 0 0 0 0 0 0 0 0 1.2 1.2 1.2 1.2 1.2 1.2
H(23) 0.89(10) 0 0 0 0.26(6) 0 0 0 0 0 0 0 0 0 0 0 0 0 0 0 0 0 0 0 0 0 1.2 1.2 1.2 1.2 1.2 1.2
H(24) 0.89(10) 0 0 0 0.22(5) 0 0 0 0 0 0 0 0 0 0 0 0 0 0 0 0 0 0 0 0 0 1.2 1.2 1.2 1.2 1.2 1.2
H(25) 0.81(10) 0 0 0 0.20(5) 0 0 0 0 0 0 0 0 0 0 0 0 0 0 0 0 0 0 0 0 0 1.2 1.2 1.2 1.2 1.2 1.2
H(26) 0.85(9) 0 0 0 0.18(5) 0 0 0 0 0 0 0 0 0 0 0 0 0 0 0 0 0 0 0 0 0 1.2 1.2 1.2 1.2 1.2 1.2
H(32) 0.73(9) 0 0 0 0.13(4) 0 0 0 0 0 0 0 0 0 0 0 0 0 0 0 0 0 0 0 0 0 1.2 1.2 1.2 1.2 1.2 1.2
H(33) 0.90(10) 0 0 0 0.22(5) 0 0 0 0 0 0 0 0 0 0 0 0 0 0 0 0 0 0 0 0 0 1.2 1.2 1.2 1.2 1.2 1.2
H(34) 0.98(11) 0 0 0 0.22(6) 0 0 0 0 0 0 0 0 0 0 0 0 0 0 0 0 0 0 0 0 0 1.2 1.2 1.2 1.2 1.2 1.2
H(35) 1.05(11) 0 0 0 0.31(6) 0 0 0 0 0 0 0 0 0 0 0 0 0 0 0 0 0 0 0 0 0 1.2 1.2 1.2 1.2 1.2 1.2
H(36) 1.03(11) 0 0 0 0.26(6) 0 0 0 0 0 0 0 0 0 0 0 0 0 0 0 0 0 0 0 0 0 1.2 1.2 1.2 1.2 1.2 1.2
H(42) 0.78(10) 0 0 0 0.11(5) 0 0 0 0 0 0 0 0 0 0 0 0 0 0 0 0 0 0 0 0 0 1.2 1.2 1.2 1.2 1.2 1.2
H(43) 0.97(11) 0 0 0 0.21(6) 0 0 0 0 0 0 0 0 0 0 0 0 0 0 0 0 0 0 0 0 0 1.2 1.2 1.2 1.2 1.2 1.2
H(44) 0.92(10) 0 0 0 0.23(6) 0 0 0 0 0 0 0 0 0 0 0 0 0 0 0 0 0 0 0 0 0 1.2 1.2 1.2 1.2 1.2 1.2
H(45) 0.94(10) 0 0 0 0.21(5) 0 0 0 0 0 0 0 0 0 0 0 0 0 0 0 0 0 0 0 0 0 1.2 1.2 1.2 1.2 1.2 1.2
H(46) 0.93(10) 0 0 0 0.21(5) 0 0 0 0 0 0 0 0 0 0 0 0 0 0 0 0 0 0 0 0 0 1.2 1.2 1.2 1.2 1.2 1.2

loop_
_atom_site_label
_atom_site_type_symbol
_atom_site_fract_x
_atom_site_fract_y
_atom_site_fract_z
_atom_site_U_iso_or_equiv
_atom_site_adp_type
_atom_site_occupancy
_atom_site_symmetry_multiplicity
Co(1) Co -0.0204(3) 0.25697(16) -0.03351(14) 0.016 Uani 1 4
Co(2) Co 0.0898(3) 0.31283(18) 0.08479(15) 0.018 Uani 1 4
Co(3) Co -0.0644(3) 0.37344(17) 0.00274(16) 0.018 Uani 1 4
Co(4) Co 0.0107(3) 0.19719(15) 0.07631(13) 0.017 Uani 1 4
Co(5) Co -0.2706(3) 0.29740(15) -0.02061(14) 0.017 Uani 1 4
Co(6) Co -0.0981(4) 0.2711(2) 0.16459(15) 0.02 Uani 1 4
P(1) P -0.12263(5) 0.28476(2) 0.05822(2) 0.015 Uani 1 4
P(2) P 0.42096(2) 0.461840(11) 0.290600(11) 0.015 Uani 1 4
O(1) O 0.1960(3) 0.32170(12) -0.09893(11) 0.032 Uani 1 4
O(2) O -0.1438(3) 0.18736(12) -0.14419(11) 0.03 Uani 1 4
O(3) O 0.3555(2) 0.26433(13) 0.05693(14) 0.032 Uani 1 4
O(4) O 0.1480(3) 0.38070(19) 0.20758(14) 0.042 Uani 1 4
O(5) O -0.0526(4) 0.44661(15) -0.12072(13) 0.04 Uani 1 4
O(6) O -0.1941(3) 0.46829(13) 0.08577(15) 0.037 Uani 1 4
O(7) O 0.2306(2) 0.14494(13) 0.15914(13) 0.031 Uani 1 4
O(8) O -0.1751(3) 0.08866(12) 0.06547(12) 0.031 Uani 1 4
O(9) O -0.2849(3) 0.34215(11) -0.15827(10) 0.029 Uani 1 4
O(10) O -0.4086(3) 0.17314(12) -0.02027(14) 0.035 Uani 1 4
O(11) O -0.4563(3) 0.38027(13) 0.04807(13) 0.032 Uani 1 4
O(12) O 0.0807(4) 0.2212(2) 0.27020(14) 0.046 Uani 1 4
O(13) O -0.2165(3) 0.38919(13) 0.22118(13) 0.033 Uani 1 4
O(14) O -0.3152(3) 0.17873(13) 0.17208(15) 0.035 Uani 1 4
O(15) O 0.1640(3) 0.15090(12) -0.03126(10) 0.032 Uani 1 4
O(16) O 0.1912(2) 0.43373(11) 0.03521(13) 0.031 Uani 1 4
C(1) C 0.10607(13) 0.29945(6) -0.07363(5) 0.022 Uani 1 4
C(2) C -0.09952(12) 0.21563(6) -0.10030(6) 0.021 Uani 1 4
C(3) C 0.25124(12) 0.28296(6) 0.06888(6) 0.022 Uani 1 4
C(4) C 0.11746(12) 0.35102(7) 0.16200(7) 0.026 Uani 1 4
C(5) C -0.05451(13) 0.41691(6) -0.07367(6) 0.024 Uani 1 4
C(6) C -0.14394(12) 0.43214(6) 0.05250(6) 0.023 Uani 1 4
C(7) C 0.14626(12) 0.16626(6) 0.12615(6) 0.02 Uani 1 4
C(8) C -0.10281(12) 0.13136(6) 0.06975(5) 0.02 Uani 1 4
C(9) C -0.27833(11) 0.32576(5) -0.10469(6) 0.02 Uani 1 4
C(10) C -0.35472(11) 0.22154(6) -0.02096(6) 0.021 Uani 1 4
C(11) C -0.38465(12) 0.34861(6) 0.02013(6) 0.021 Uani 1 4
C(12) C 0.01361(14) 0.24205(7) 0.22894(6) 0.028 Uani 1 4
C(13) C -0.16963(12) 0.34503(7) 0.19795(5) 0.023 Uani 1 4
C(14) C -0.23073(13) 0.21530(6) 0.16953(6) 0.024 Uani 1 4
C(15) C 0.08614(12) 0.18513(6) -0.00687(5) 0.02 Uani 1 4
C(16) C 0.10995(11) 0.39320(6) 0.03862(6) 0.02 Uani 1 4
C(51) C 0.43495(12) 0.37641(6) 0.28153(7) 0.018 Uani 1 4
C(52) C 0.42051(13) 0.33739(7) 0.33663(8) 0.023 Uani 1 4
C(53) C 0.42701(16) 0.27114(8) 0.33052(11) 0.03 Uani 1 4
C(54) C 0.44805(17) 0.24352(8) 0.26942(13) 0.033 Uani 1 4
C(55) C 0.46359(16) 0.28236(9) 0.21481(10) 0.031 Uani 1 4
C(56) C 0.45761(13) 0.34878(8) 0.22071(8) 0.023 Uani 1 4
C(21) C 0.47690(12) 0.50201(6) 0.21923(6) 0.016 Uani 1 4
C(22) C 0.59235(13) 0.53967(7) 0.22398(7) 0.022 Uani 1 4
C(23) C 0.63746(15) 0.57016(8) 0.16858(8) 0.027 Uani 1 4
C(24) C 0.56872(16) 0.56302(8) 0.10863(8) 0.025 Uani 1 4
C(25) C 0.45278(15) 0.52583(7) 0.10374(7) 0.022 Uani 1 4
C(26) C 0.40612(13) 0.49548(6) 0.15897(6) 0.019 Uani 1 4
C(31) C 0.25062(12) 0.48423(6) 0.30266(6) 0.016 Uani 1 4
C(32) C 0.19582(14) 0.53810(7) 0.27131(6) 0.02 Uani 1 4
C(33) C 0.06133(15) 0.55296(8) 0.27858(7) 0.025 Uani 1 4
C(34) C -0.01729(14) 0.51408(9) 0.31686(9) 0.027 Uani 1 4
C(35) C 0.03869(17) 0.46107(8) 0.34902(10) 0.031 Uani 1 4
C(36) C 0.17232(15) 0.44602(7) 0.34214(7) 0.024 Uani 1 4
C(41) C 0.52476(12) 0.48457(6) 0.36008(6) 0.016 Uani 1 4
C(42) C 0.49508(14) 0.53958(7) 0.39561(8) 0.023 Uani 1 4
C(43) C 0.58110(16) 0.55909(8) 0.44691(8) 0.028 Uani 1 4
C(44) C 0.69436(15) 0.52275(8) 0.46378(7) 0.025 Uani 1 4
C(45) C 0.72297(13) 0.46794(8) 0.42834(7) 0.021 Uani 1 4
C(46) C 0.63965(13) 0.44883(7) 0.37601(7) 0.019 Uani 1 4
H(52) H 0.405107 0.358593 0.383934 0.049(11) Uiso 1 4
H(53) H 0.415903 0.240901 0.372827 0.048(11) Uiso 1 4
H(54) H 0.451873 0.192013 0.265074 0.054(12) Uiso 1 4
H(55) H 0.479914 0.260606 0.167857 0.064(12) Uiso 1 4
H(56) H 0.470153 0.378646 0.17825 0.044(9) Uiso 1 4
H(22) H 0.646271 0.544889 0.270419 0.020(9) Uiso 1 4
H(23) H 0.726327 0.59943 0.171754 0.059(12) Uiso 1 4
H(24) H 0.604655 0.586063 0.065407 0.044(10) Uiso 1 4
H(25) H 0.39963 0.520571 0.057098 0.036(10) Uiso 1 4
H(26) H 0.316062 0.467051 0.15575 0.030(9) Uiso 1 4
H(32) H 0.257025 0.56805 0.241518 0.019(9) Uiso 1 4
H(33) H 0.018044 0.594418 0.254364 0.039(9) Uiso 1 4
H(34) H -0.121616 0.525352 0.321821 0.056(11) Uiso 1 4
H(35) H -0.023027 0.431443 0.378881 0.060(11) Uiso 1 4
H(36) H 0.21523 0.40504 0.367379 0.053(10) Uiso 1 4
H(42) H 0.406069 0.566935 0.383479 0.035(11) Uiso 1 4
H(43) H 0.560136 0.602088 0.474023 0.056(11) Uiso 1 4
H(44) H 0.759613 0.537706 0.50418 0.047(10) Uiso 1 4
H(45) H 0.810612 0.440059 0.441683 0.039(9) Uiso 1 4
H(46) H 0.663504 0.406912 0.347796 0.041(9) Uiso 1 4

loop_
_atom_site_aniso_label
_atom_site_aniso_U_11
_atom_site_aniso_U_22
_atom_site_aniso_U_33
_atom_site_aniso_U_23
_atom_site_aniso_U_13
_atom_site_aniso_U_12
Co(1) 0.0295(10) 0.0125(11) 0.0070(9) -0.0005(10) 0.0023(10) -0.0096(9)
Co(2) 0.0118(10) 0.0279(10) 0.0147(10) 0.0110(8) -0.0014(10) -0.0002(9)
Co(3) 0.0101(10) 0.0295(9) 0.0133(11) 0.0014(10) -0.0032(11) -0.0011(9)
Co(4) 0.0184(10) 0.0084(10) 0.0224(8) -0.0007(9) -0.0103(8) 0.0013(9)
Co(5) 0.0266(9) 0.0119(10) 0.0112(10) 0.0001(10) 0.0030(9) -0.0099(9)
Co(6) 0.0173(12) 0.0324(12) 0.0093(9) -0.0098(8) 0.0028(10) -0.0005(10)
P(1) 0.0156(3) 0.0155(3) 0.0133(3) -0.00066(19) -0.0001(2) -0.00086(19)
P(2) 0.01486(11) 0.01400(12) 0.01533(11) 0.00123(8) 0.00072(8) -0.00048(7)
O(1) 0.0339(10) 0.0356(10) 0.0276(8) -0.0003(8) 0.0139(8) -0.0139(8)
O(2) 0.0375(10) 0.0313(10) 0.0214(8) -0.0097(7) -0.0035(8) -0.0043(8)
O(3) 0.0182(8) 0.0375(11) 0.0417(11) -0.0030(9) 0.0055(8) 0.0035(7)
O(4) 0.0312(10) 0.0629(16) 0.0303(11) -0.0245(12) -0.0015(9) -0.0124(11)
O(5) 0.0587(14) 0.0378(12) 0.0233(10) 0.0137(9) -0.0073(11) -0.0156(11)
O(6) 0.0405(11) 0.0263(10) 0.0452(12) -0.0124(10) 0.0095(11) 0.0066(9)
O(7) 0.0268(9) 0.0343(11) 0.0311(9) 0.0071(9) -0.0076(8) 0.0074(8)
O(8) 0.0394(10) 0.0261(9) 0.0271(9) 0.0011(8) -0.0052(8) -0.0152(8)
O(9) 0.0413(10) 0.0289(9) 0.0154(7) 0.0072(7) -0.0046(8) -0.0023(8)
O(10) 0.0412(11) 0.0217(9) 0.0413(11) -0.0006(9) 0.0029(10) -0.0136(9)
O(11) 0.0301(9) 0.0291(10) 0.0385(11) -0.0062(9) 0.0082(9) 0.0042(8)
O(12) 0.0514(15) 0.0646(18) 0.0198(9) 0.0047(11) -0.0102(10) 0.0208(14)
O(13) 0.0385(10) 0.0291(10) 0.0326(10) -0.0098(9) 0.0089(9) 0.0061(9)
O(14) 0.0304(10) 0.0273(10) 0.0481(12) -0.0005(10) 0.0162(10) -0.0039(8)
O(15) 0.0441(10) 0.0305(10) 0.0216(7) -0.0020(7) 0.0080(8) 0.0208(9)
O(16) 0.0272(8) 0.0228(9) 0.0416(10) 0.0058(8) -0.0082(8) -0.0132(7)
C(1) 0.0275(5) 0.0225(5) 0.0167(4) -0.0004(4) 0.0053(4) -0.0071(4)
C(2) 0.0239(5) 0.0212(5) 0.0164(4) -0.0025(4) 0.0001(4) -0.0031(4)
C(3) 0.0172(5) 0.0236(5) 0.0251(5) -0.0010(4) -0.0004(4) -0.0006(4)
C(4) 0.0197(5) 0.0362(7) 0.0221(5) -0.0085(5) -0.0009(4) -0.0042(4)
C(5) 0.0305(6) 0.0209(5) 0.0202(5) 0.0040(4) -0.0029(4) -0.0061(4)
C(6) 0.0243(5) 0.0164(5) 0.0268(5) -0.0018(4) 0.0005(4) 0.0005(4)
C(7) 0.0211(5) 0.0213(5) 0.0184(4) 0.0013(4) -0.0017(4) 0.0021(4)
C(8) 0.0255(5) 0.0175(5) 0.0164(4) 0.0013(4) -0.0025(4) -0.0025(4)
C(9) 0.0244(5) 0.0183(5) 0.0171(4) 0.0024(4) -0.0025(4) -0.0009(4)
C(10) 0.0221(5) 0.0183(5) 0.0223(5) 0.0011(4) -0.0011(4) -0.0049(4)
C(11) 0.0202(5) 0.0214(5) 0.0224(5) 0.0000(4) -0.0003(4) 0.0004(4)
C(12) 0.0298(6) 0.0386(7) 0.0154(5) 0.0012(5) -0.0013(5) 0.0076(5)
C(13) 0.0243(5) 0.0262(6) 0.0175(4) -0.0036(4) 0.0030(4) 0.0022(4)
C(14) 0.0262(5) 0.0237(6) 0.0220(5) 0.0015(4) 0.0049(4) 0.0020(4)
C(15) 0.0252(5) 0.0188(5) 0.0158(4) -0.0011(4) 0.0019(4) 0.0051(4)
C(16) 0.0208(5) 0.0174(5) 0.0229(5) -0.0001(4) -0.0024(4) -0.0049(4)
C(51) 0.0189(4) 0.0138(5) 0.0206(5) 0.0003(4) -0.0014(4) 0.0003(4)
C(52) 0.0252(5) 0.0167(6) 0.0284(7) 0.0053(5) 0.0009(5) -0.0007(4)
C(53) 0.0304(6) 0.0164(6) 0.0438(9) 0.0076(7) -0.0039(6) -0.0006(5)
C(54) 0.0339(7) 0.0142(6) 0.0512(10) -0.0023(7) -0.0106(7) 0.0021(5)
C(55) 0.0347(7) 0.0206(7) 0.0365(8) -0.0093(6) -0.0115(6) 0.0091(6)
C(56) 0.0257(6) 0.0198(6) 0.0232(6) -0.0048(5) -0.0042(5) 0.0057(4)
C(21) 0.0166(5) 0.0158(5) 0.0169(5) 0.0021(4) 0.0025(4) -0.0007(4)
C(22) 0.0183(5) 0.0241(6) 0.0223(5) 0.0051(5) 0.0016(5) -0.0064(4)
C(23) 0.0215(6) 0.0317(7) 0.0281(7) 0.0114(6) 0.0038(5) -0.0058(5)
C(24) 0.0248(6) 0.0290(7) 0.0227(6) 0.0094(5) 0.0063(5) 0.0016(5)
C(25) 0.0266(6) 0.0226(6) 0.0179(5) 0.0045(4) 0.0033(5) 0.0023(5)
C(26) 0.0215(5) 0.0196(5) 0.0160(5) 0.0025(4) -0.0001(4) -0.0015(4)
C(31) 0.0151(4) 0.0166(5) 0.0161(4) 0.0008(4) 0.0013(4) 0.0000(4)
C(32) 0.0192(5) 0.0229(6) 0.0193(5) 0.0046(4) 0.0024(4) 0.0042(4)
C(33) 0.0203(6) 0.0307(7) 0.0235(6) 0.0011(5) 0.0002(5) 0.0086(5)
C(34) 0.0162(5) 0.0295(7) 0.0357(7) -0.0052(6) 0.0042(5) 0.0011(5)
C(35) 0.0231(6) 0.0235(7) 0.0485(9) 0.0009(6) 0.0157(7) -0.0020(5)
C(36) 0.0215(6) 0.0196(6) 0.0318(6) 0.0047(5) 0.0110(5) 0.0005(5)
C(41) 0.0161(5) 0.0163(5) 0.0160(4) -0.0005(4) -0.0003(4) 0.0003(4)
C(42) 0.0217(5) 0.0198(6) 0.0265(6) -0.0061(5) -0.0023(5) 0.0034(5)
C(43) 0.0274(7) 0.0268(7) 0.0291(7) -0.0113(6) -0.0039(6) 0.0035(5)
C(44) 0.0226(6) 0.0296(7) 0.0215(6) -0.0052(5) -0.0038(5) -0.0027(5)
C(45) 0.0183(5) 0.0268(6) 0.0189(5) -0.0012(5) -0.0015(4) 0.0008(4)
C(46) 0.0181(5) 0.0212(6) 0.0190(5) -0.0017(4) -0.0012(4) 0.0032(4)

loop_
_atom_type_symbol
_atom_type_description
_atom_type_scat_dispersion_real
_atom_type_scat_dispersion_imag
_atom_type_scat_source
C C 0.0033 0.0016 'International Tables Vol C Tables 4.2.6.8 and 6.1.1.4'
H H 0 0 'International Tables Vol C Tables 4.2.6.8 and 6.1.1.4'
O O 0.0106 0.006 'International Tables Vol C Tables 4.2.6.8 and 6.1.1.4'
P P 0.1023 0.0942 'International Tables Vol C Tables 4.2.6.8 and 6.1.1.4'
Co Co 0.3494 0.9721 'International Tables Vol C Tables 4.2.6.8 and 6.1.1.4'

loop_
_exptl_crystal_face_index_h
_exptl_crystal_face_index_k
_exptl_crystal_face_index_l
_exptl_crystal_face_perp_dist
1 0 1 0.054
1 0 -1 0.054
1 0 1 0.050
1 0 -1 0.050
1 1 0 0.058
1 -1 0 0.058
0 -1 1 0.037
0 1 -1 0.037
0 1 1 0.025
0 -1 -1 0.025

loop_
_geom_angle_atom_site_label_1
_geom_angle_atom_site_label_2
_geom_angle_atom_site_label_3
_geom_angle
_geom_angle_site_symmetry_1
_geom_angle_site_symmetry_2
_geom_angle_site_symmetry_3
_geom_angle_publ_flag
P(1) CO(1) C(1) 127.83(17) 1_555 1_555 1_555 yes
P(1) CO(1) C(2) 124.25(16) 1_555 1_555 1_555 yes
P(1) CO(1) C(15) 103.45(13) 1_555 1_555 1_555 yes
C(1) CO(1) C(2) 101.15(14) 1_555 1_555 1_555 yes
C(1) CO(1) C(15) 97.08(16) 1_555 1_555 1_555 yes
C(2) CO(1) C(15) 93.78(15) 1_555 1_555 1_555 yes
P(1) CO(2) C(3) 136.3(2) 1_555 1_555 1_555 yes
P(1) CO(2) C(4) 116.34(16) 1_555 1_555 1_555 yes
P(1) CO(2) C(16) 102.85(14) 1_555 1_555 1_555 yes
C(3) CO(2) C(4) 101.98(17) 1_555 1_555 1_555 yes
C(3) CO(2) C(16) 95.88(15) 1_555 1_555 1_555 yes
C(4) CO(2) C(16) 91.63(18) 1_555 1_555 1_555 yes
P(1) CO(3) C(5) 150.05(19) 1_555 1_555 1_555 yes
P(1) CO(3) C(6) 98.40(14) 1_555 1_555 1_555 yes
P(1) CO(3) C(16) 103.52(15) 1_555 1_555 1_555 yes
C(5) CO(3) C(6) 100.72(18) 1_555 1_555 1_555 yes
C(5) CO(3) C(16) 98.25(15) 1_555 1_555 1_555 yes
C(6) CO(3) C(16) 93.09(16) 1_555 1_555 1_555 yes
P(1) CO(4) C(7) 143.89(17) 1_555 1_555 1_555 yes
P(1) CO(4) C(8) 103.70(14) 1_555 1_555 1_555 yes
P(1) CO(4) C(15) 102.16(13) 1_555 1_555 1_555 yes
C(7) CO(4) C(8) 103.45(16) 1_555 1_555 1_555 yes
C(7) CO(4) C(15) 98.19(14) 1_555 1_555 1_555 yes
C(8) CO(4) C(15) 96.00(14) 1_555 1_555 1_555 yes
P(1) CO(5) C(9) 138.40(16) 1_555 1_555 1_555 yes
P(1) CO(5) C(10) 101.76(15) 1_555 1_555 1_555 yes
P(1) CO(5) C(11) 99.06(14) 1_555 1_555 1_555 yes
C(9) CO(5) C(10) 106.30(16) 1_555 1_555 1_555 yes
C(9) CO(5) C(11) 103.88(18) 1_555 1_555 1_555 yes
C(10) CO(5) C(11) 102.73(15) 1_555 1_555 1_555 yes
P(1) CO(6) C(12) 144.11(18) 1_555 1_555 1_555 yes
P(1) CO(6) C(13) 103.11(19) 1_555 1_555 1_555 yes
P(1) CO(6) C(14) 94.90(16) 1_555 1_555 1_555 yes
C(12) CO(6) C(13) 104.58(16) 1_555 1_555 1_555 yes
C(12) CO(6) C(14) 100.6(2) 1_555 1_555 1_555 yes
C(13) CO(6) C(14) 103.07(17) 1_555 1_555 1_555 yes
CO(1) P(1) CO(2) 79.17(12) 1_555 1_555 1_555 yes
CO(1) P(1) CO(3) 70.00(12) 1_555 1_555 1_555 yes
CO(1) P(1) CO(4) 69.29(11) 1_555 1_555 1_555 yes
CO(1) P(1) CO(5) 74.40(12) 1_555 1_555 1_555 yes
CO(1) P(1) CO(6) 139.01(13) 1_555 1_555 1_555 yes
CO(2) P(1) CO(3) 69.41(11) 1_555 1_555 1_555 yes
CO(2) P(1) CO(4) 68.18(12) 1_555 1_555 1_555 yes
CO(2) P(1) CO(5) 139.60(10) 1_555 1_555 1_555 yes
CO(2) P(1) CO(6) 74.10(12) 1_555 1_555 1_555 yes
CO(3) P(1) CO(4) 125.17(11) 1_555 1_555 1_555 yes
CO(3) P(1) CO(5) 73.08(11) 1_555 1_555 1_555 yes
CO(3) P(1) CO(6) 125.56(14) 1_555 1_555 1_555 yes
CO(4) P(1) CO(5) 126.69(12) 1_555 1_555 1_555 yes
CO(4) P(1) CO(6) 72.15(12) 1_555 1_555 1_555 yes
CO(5) P(1) CO(6) 143.18(12) 1_555 1_555 1_555 yes
C(51) P(2) C(21) 110.62(6) 1_555 1_555 1_555 yes
C(51) P(2) C(31) 110.51(6) 1_555 1_555 1_555 yes
C(51) P(2) C(41) 107.40(6) 1_555 1_555 1_555 yes
C(21) P(2) C(31) 108.57(6) 1_555 1_555 1_555 yes
C(21) P(2) C(41) 109.36(6) 1_555 1_555 1_555 yes
C(31) P(2) C(41) 110.38(5) 1_555 1_555 1_555 yes
CO(1) C(1) O(1) 173.2(2) 1_555 1_555 1_555 yes
CO(1) C(2) O(2) 176.10(19) 1_555 1_555 1_555 yes
CO(2) C(3) O(3) 178.2(2) 1_555 1_555 1_555 yes
CO(2) C(4) O(4) 170.6(2) 1_555 1_555 1_555 yes
CO(3) C(5) O(5) 176.6(2) 1_555 1_555 1_555 yes
CO(3) C(6) O(6) 177.9(2) 1_555 1_555 1_555 yes
CO(4) C(7) O(7) 177.73(19) 1_555 1_555 1_555 yes
CO(4) C(8) O(8) 179.5(2) 1_555 1_555 1_555 yes
CO(5) C(9) O(9) 178.13(18) 1_555 1_555 1_555 yes
CO(5) C(10) O(10) 179.1(2) 1_555 1_555 1_555 yes
CO(5) C(11) O(11) 177.7(2) 1_555 1_555 1_555 yes
CO(6) C(12) O(12) 176.8(3) 1_555 1_555 1_555 yes
CO(6) C(13) O(13) 176.6(2) 1_555 1_555 1_555 yes
CO(6) C(14) O(14) 178.94(19) 1_555 1_555 1_555 yes
CO(1) C(15) CO(4) 85.08(13) 1_555 1_555 1_555 yes
CO(1) C(15) O(15) 136.54(16) 1_555 1_555 1_555 yes
CO(4) C(15) O(15) 138.36(17) 1_555 1_555 1_555 yes
CO(2) C(16) CO(3) 83.67(15) 1_555 1_555 1_555 yes
CO(2) C(16) O(16) 137.31(18) 1_555 1_555 1_555 yes
CO(3) C(16) O(16) 139.03(19) 1_555 1_555 1_555 yes
P(2) C(51) C(52) 118.84(11) 1_555 1_555 1_555 yes
P(2) C(51) C(56) 121.13(11) 1_555 1_555 1_555 yes
C(52) C(51) C(56) 120.02(14) 1_555 1_555 1_555 yes
C(51) C(52) C(53) 119.95(16) 1_555 1_555 1_555 yes
C(52) C(53) C(54) 119.95(17) 1_555 1_555 1_555 yes
C(53) C(54) C(55) 120.05(16) 1_555 1_555 1_555 yes
C(54) C(55) C(56) 120.22(17) 1_555 1_555 1_555 yes
C(51) C(56) C(55) 119.80(16) 1_555 1_555 1_555 yes
P(2) C(21) C(22) 119.35(10) 1_555 1_555 1_555 yes
P(2) C(21) C(26) 120.38(10) 1_555 1_555 1_555 yes
C(22) C(21) C(26) 120.27(12) 1_555 1_555 1_555 yes
C(21) C(22) C(23) 119.65(14) 1_555 1_555 1_555 yes
C(22) C(23) C(24) 120.23(14) 1_555 1_555 1_555 yes
C(23) C(24) C(25) 120.34(13) 1_555 1_555 1_555 yes
C(24) C(25) C(26) 119.93(14) 1_555 1_555 1_555 yes
C(21) C(26) C(25) 119.57(13) 1_555 1_555 1_555 yes
P(2) C(31) C(32) 120.38(9) 1_555 1_555 1_555 yes
P(2) C(31) C(36) 119.23(10) 1_555 1_555 1_555 yes
C(32) C(31) C(36) 120.36(12) 1_555 1_555 1_555 yes
C(31) C(32) C(33) 119.62(13) 1_555 1_555 1_555 yes
C(32) C(33) C(34) 119.95(14) 1_555 1_555 1_555 yes
C(33) C(34) C(35) 120.11(13) 1_555 1_555 1_555 yes
C(34) C(35) C(36) 120.29(14) 1_555 1_555 1_555 yes
C(31) C(36) C(35) 119.64(14) 1_555 1_555 1_555 yes
P(2) C(41) C(42) 120.08(11) 1_555 1_555 1_555 yes
P(2) C(41) C(46) 119.37(10) 1_555 1_555 1_555 yes
C(42) C(41) C(46) 120.45(13) 1_555 1_555 1_555 yes
C(41) C(42) C(43) 119.61(14) 1_555 1_555 1_555 yes
C(42) C(43) C(44) 120.04(14) 1_555 1_555 1_555 yes
C(43) C(44) C(45) 120.00(14) 1_555 1_555 1_555 yes
C(44) C(45) C(46) 120.50(14) 1_555 1_555 1_555 yes
C(41) C(46) C(45) 119.37(13) 1_555 1_555 1_555 yes

loop_
_geom_bond_atom_site_label_1
_geom_bond_atom_site_label_2
_geom_bond_distance
_geom_bond_site_symmetry_1
_geom_bond_site_symmetry_2
_geom_bond_publ_flag
CO(1) P(1) 2.245(3) 1_555 1_555 yes
CO(1) C(1) 1.772(3) 1_555 1_555 yes
CO(1) C(2) 1.775(3) 1_555 1_555 yes
CO(1) C(15) 1.907(4) 1_555 1_555 yes
CO(2) P(1) 2.252(3) 1_555 1_555 yes
CO(2) C(3) 1.773(4) 1_555 1_555 yes
CO(2) C(4) 1.779(4) 1_555 1_555 yes
CO(2) C(16) 1.938(3) 1_555 1_555 yes
CO(3) P(1) 2.258(3) 1_555 1_555 yes
CO(3) C(5) 1.811(4) 1_555 1_555 yes
CO(3) C(6) 1.797(4) 1_555 1_555 yes
CO(3) C(16) 1.912(3) 1_555 1_555 yes
CO(4) P(1) 2.284(3) 1_555 1_555 yes
CO(4) C(7) 1.786(3) 1_555 1_555 yes
CO(4) C(8) 1.784(3) 1_555 1_555 yes
CO(4) C(15) 1.902(3) 1_555 1_555 yes
CO(5) P(1) 2.162(3) 1_555 1_555 yes
CO(5) C(9) 1.815(3) 1_555 1_555 yes
CO(5) C(10) 1.793(3) 1_555 1_555 yes
CO(5) C(11) 1.792(3) 1_555 1_555 yes
CO(6) P(1) 2.196(3) 1_555 1_555 yes
CO(6) C(12) 1.798(4) 1_555 1_555 yes
CO(6) C(13) 1.842(4) 1_555 1_555 yes
CO(6) C(14) 1.772(4) 1_555 1_555 yes
P(2) C(51) 1.7977(13) 1_555 1_555 yes
P(2) C(21) 1.7896(12) 1_555 1_555 yes
P(2) C(31) 1.7941(12) 1_555 1_555 yes
P(2) C(41) 1.7907(13) 1_555 1_555 yes
O(1) C(1) 1.153(2) 1_555 1_555 yes
O(2) C(2) 1.148(2) 1_555 1_555 yes
O(3) C(3) 1.149(2) 1_555 1_555 yes
O(4) C(4) 1.150(3) 1_555 1_555 yes
O(5) C(5) 1.144(3) 1_555 1_555 yes
O(6) C(6) 1.144(3) 1_555 1_555 yes
O(7) C(7) 1.150(3) 1_555 1_555 yes
O(8) C(8) 1.149(2) 1_555 1_555 yes
O(9) C(9) 1.146(2) 1_555 1_555 yes
O(10) C(10) 1.145(3) 1_555 1_555 yes
O(11) C(11) 1.144(3) 1_555 1_555 yes
O(12) C(12) 1.143(3) 1_555 1_555 yes
O(13) C(13) 1.145(3) 1_555 1_555 yes
O(14) C(14) 1.141(3) 1_555 1_555 yes
O(15) C(15) 1.181(2) 1_555 1_555 yes
O(16) C(16) 1.177(2) 1_555 1_555 yes
C(51) C(52) 1.4009(18) 1_555 1_555 yes
C(51) C(56) 1.3958(18) 1_555 1_555 yes
C(52) C(53) 1.390(2) 1_555 1_555 yes
C(52) H(52) 1.0790 1_555 1_555 yes
C(53) C(54) 1.398(3) 1_555 1_555 yes
C(53) H(53) 1.0790 1_555 1_555 yes
C(54) C(55) 1.392(3) 1_555 1_555 yes
C(54) H(54) 1.0790 1_555 1_555 yes
C(55) C(56) 1.392(2) 1_555 1_555 yes
C(55) H(55) 1.0790 1_555 1_555 yes
C(56) H(56) 1.0790 1_555 1_555 yes
C(21) C(22) 1.3978(16) 1_555 1_555 yes
C(21) C(26) 1.4034(17) 1_555 1_555 yes
C(22) C(23) 1.3883(17) 1_555 1_555 yes
C(22) H(22) 1.0790 1_555 1_555 yes
C(23) C(24) 1.390(2) 1_555 1_555 yes
C(23) H(23) 1.0790 1_555 1_555 yes
C(24) C(25) 1.396(2) 1_555 1_555 yes
C(24) H(24) 1.0790 1_555 1_555 yes
C(25) C(26) 1.3900(16) 1_555 1_555 yes
C(25) H(25) 1.0790 1_555 1_555 yes
C(26) H(26) 1.0790 1_555 1_555 yes
C(31) C(32) 1.3956(17) 1_555 1_555 yes
C(31) C(36) 1.3957(16) 1_555 1_555 yes
C(32) C(33) 1.3949(17) 1_555 1_555 yes
C(32) H(32) 1.0790 1_555 1_555 yes
C(33) C(34) 1.391(2) 1_555 1_555 yes
C(33) H(33) 1.0790 1_555 1_555 yes
C(34) C(35) 1.393(2) 1_555 1_555 yes
C(34) H(34) 1.0790 1_555 1_555 yes
C(35) C(36) 1.3865(19) 1_555 1_555 yes
C(35) H(35) 1.0790 1_555 1_555 yes
C(36) H(36) 1.0790 1_555 1_555 yes
C(41) C(42) 1.3958(17) 1_555 1_555 yes
C(41) C(46) 1.3986(16) 1_555 1_555 yes
C(42) C(43) 1.392(2) 1_555 1_555 yes
C(42) H(42) 1.0790 1_555 1_555 yes
C(43) C(44) 1.396(2) 1_555 1_555 yes
C(43) H(43) 1.0790 1_555 1_555 yes
C(44) C(45) 1.389(2) 1_555 1_555 yes
C(44) H(44) 1.0790 1_555 1_555 yes
C(45) C(46) 1.3891(18) 1_555 1_555 yes
C(45) H(45) 1.0790 1_555 1_555 yes
C(46) H(46) 1.0790 1_555 1_555 yes

loop_
_atom_site_anharm_gc_c_label
_atom_site_anharm_gc_c_111
_atom_site_anharm_gc_c_222
_atom_site_anharm_gc_c_333
_atom_site_anharm_gc_c_112
_atom_site_anharm_gc_c_122
_atom_site_anharm_gc_c_113
_atom_site_anharm_gc_c_133
_atom_site_anharm_gc_c_223
_atom_site_anharm_gc_c_233
_atom_site_anharm_gc_c_123
Co(1) 0.0000(3) -0.00003(2) 0.000050(13) -0.00007(7) 0.00003(2) 0.00021(6) 0.000014(17) 0.000007(8) -0.000011(7) -0.000025(14)
Co(2) -0.00027(15) -0.00017(3) -0.000044(17) -0.00007(4) -0.00004(3) -0.00008(4) -0.00006(2) -0.000055(17) -0.000050(14) -0.000029(18)
Co(3) -0.00001(12) -0.00008(4) 0.000007(18) -0.00008(3) -0.00002(3) -0.00002(3) -0.000049(17) 0.000019(17) -0.000005(10) -0.000034(14)
Co(4) 0.00030(17) -0.000040(15) 0.00006(3) -0.00008(4) 0.000019(16) 0.00008(5) -0.00004(3) 0.000013(8) -0.000019(12) 0.000023(15)
Co(5) 0.0000(3) 0.000012(17) 0.000018(15) -0.00006(6) -0.00001(2) 0.00015(6) 0.000024(19) 0.000007(8) -0.000001(8) -0.000015(14)
Co(6) 0.00003(18) -0.00026(4) 0.000045(15) -0.00019(5) 0.00006(4) 0.00007(4) 0.00001(2) 0.000101(17) -0.000069(13) -0.00003(2)
P(1) -0.00006(7) 0.000005(8) -0.000015(8) 0.000006(17) -0.000012(9) 0.000002(19) 0.000001(9) -0.000008(4) -0.000001(4) 0.000010(6)

loop_
_atom_site_anharm_gc_d_label
_atom_site_anharm_gc_d_1111
_atom_site_anharm_gc_d_2222
_atom_site_anharm_gc_d_3333
_atom_site_anharm_gc_d_1112
_atom_site_anharm_gc_d_1222
_atom_site_anharm_gc_d_1113
_atom_site_anharm_gc_d_1333
_atom_site_anharm_gc_d_2223
_atom_site_anharm_gc_d_2333
_atom_site_anharm_gc_d_1122
_atom_site_anharm_gc_d_1133
_atom_site_anharm_gc_d_2233
_atom_site_anharm_gc_d_1123
_atom_site_anharm_gc_d_1223
_atom_site_anharm_gc_d_1233
Co(1) 0.00145(15) 0.000002(5) -0.000009(3) -0.00033(4) -0.000039(6) -0.00001(4) 0.000003(4) -0.000001(2) -0.0000015(19) 0.000077(11) 0.000009(9) -0.0000023(12) -0.000014(9) 0.000006(3) -0.000009(3)
Co(2) -0.00003(8) 0.000078(8) -0.000007(4) 0.000027(19) 0.000006(8) -0.00001(2) 0.000001(5) 0.000049(4) 0.000021(3) 0.000011(8) 0.000003(7) 0.000020(3) 0.000023(6) 0.000003(4) 0.000004(3)
Co(3) -0.00026(6) 0.000134(9) -0.000002(5) -0.000006(15) 0.000012(10) -0.000021(19) -0.000006(5) 0.000004(5) 0.000003(2) -0.000016(8) -0.000024(6) 0.000006(2) 0.000009(5) -0.000005(4) 0.000001(3)
Co(4) 0.00016(9) -0.000012(3) 0.000065(7) 0.00002(2) -0.000004(4) -0.00021(3) -0.000075(7) 0.0000003(18) -0.000007(4) -0.000014(6) 0.000097(11) 0.0000026(18) -0.000002(7) -0.000014(3) 0.000002(4)
Co(5) 0.00145(14) -0.000005(4) -0.000006(4) -0.00030(3) -0.000028(6) 0.00021(4) 0.000016(5) 0.000000(2) -0.000003(2) 0.000050(11) 0.000041(10) -0.0000022(13) -0.000031(9) 0.000006(3) -0.000008(3)
Co(6) 0.00000(10) 0.000067(9) -0.000007(4) -0.00005(2) -0.000021(8) 0.00004(3) 0.000003(5) -0.000033(4) -0.000016(2) 0.000019(9) 0.000007(8) 0.000017(2) -0.000033(6) 0.000014(4) -0.000011(3)
P(1) 0.00021(5) 0.000015(3) 0.000020(3) -0.000015(10) -0.000004(3) 0.000014(13) 0.000002(3) -0.0000013(14) -0.0000011(12) 0.000021(4) 0.000022(5) 0.0000037(10) -0.000007(3) -0.0000006(15) -0.0000024(15)
